data_7116416
loop_
_publ_author_name
'Ru-Qiang Lu'
'Yi-Nyu Zhou'
'Xiao-Yun Yan'
'Ke Shi'
'Yu-Qing Zheng'
'Ming Luo'
'Xin-Chang Wang'
'Jian Pei'
'Haiping Xia'
'Laura Zoppi'
'Kim K. Baldridge'
'Jay S. Siegel'
'Xiao-Yu Cao'

_publ_section_title
;
 Thiophene-fused bowl-shaped polycyclic aromatics with a
 dibenzo[a,g]corannulene core for organic field-effect transistors
;
_journal_coden_Cambridge 182
_journal_name_full Chem.Commun.
_journal_page_first 1681
_journal_paper_doi 10.1039/C4cc08451A
_journal_volume 51
_journal_year 2015
_chemical_formula_sum 'C H Cl S'
_chemical_formula_weight 80.53
_chemical_name_systematic
; 
 ? 
;
_space_group_IT_number 2
_symmetry_space_group_name_Hall '-P 1'
_symmetry_space_group_name_H-M 'P -1'
_atom_sites_solution_hydrogens geom
_atom_sites_solution_primary direct
_atom_sites_solution_secondary difmap
_audit_creation_method SHELXL-97
_audit_update_record
;
2014-10-25 deposited with the CCDC.
2014-12-03 downloaded from the CCDC.
;
_cell_angle_alpha 75.9530(10)
_cell_angle_beta 72.973(2)
_cell_angle_gamma 75.614(2)
_cell_formula_units_Z 57
_cell_length_a 11.7098(8)
_cell_length_b 12.2432(8)
_cell_length_c 19.7420(12)
_cell_measurement_temperature 293(2)
_cell_volume 2576.9(3)
_computing_structure_refinement 'SHELXL-97 (Sheldrick, 1997)'
_computing_structure_solution 'SHELXS-97 (Sheldrick, 1990)'
_diffrn_ambient_temperature 293(2)
_diffrn_measured_fraction_theta_full 0.997
_diffrn_measured_fraction_theta_max 0.997
_diffrn_radiation_monochromator graphite
_diffrn_radiation_source 'fine-focus sealed tube'
_diffrn_radiation_type MoK\a
_diffrn_radiation_wavelength 0.71073
_diffrn_reflns_av_R_equivalents 0.1008
_diffrn_reflns_av_sigmaI/netI 0.1367
_diffrn_reflns_limit_h_max 13
_diffrn_reflns_limit_h_min -13
_diffrn_reflns_limit_k_max 13
_diffrn_reflns_limit_k_min -14
_diffrn_reflns_limit_l_max 23
_diffrn_reflns_limit_l_min -23
_diffrn_reflns_number 20566
_diffrn_reflns_theta_full 25.00
_diffrn_reflns_theta_max 25.00
_diffrn_reflns_theta_min 3.04
_exptl_absorpt_coefficient_mu 2.703
_exptl_crystal_density_diffrn 2.958
_exptl_crystal_density_method 'not measured'
_exptl_crystal_F_000 2280
_refine_diff_density_max 1.958
_refine_diff_density_min -0.790
_refine_diff_density_rms 0.127
_refine_ls_extinction_method none
_refine_ls_goodness_of_fit_ref 1.147
_refine_ls_hydrogen_treatment mixed
_refine_ls_matrix_type full
_refine_ls_number_parameters 623
_refine_ls_number_reflns 9064
_refine_ls_number_restraints 0
_refine_ls_restrained_S_all 1.147
_refine_ls_R_factor_all 0.1884
_refine_ls_R_factor_gt 0.1055
_refine_ls_shift/su_max 0.794
_refine_ls_shift/su_mean 0.012
_refine_ls_structure_factor_coef Fsqd
_refine_ls_weighting_details 'calc w=1/[\s^2^(Fo^2^)+(0.1888P)^2^+0.0000P] where P=(Fo^2^+2Fc^2^)/3'
_refine_ls_weighting_scheme calc
_refine_ls_wR_factor_gt 0.3002
_refine_ls_wR_factor_ref 0.3612
_reflns_number_gt 4166
_reflns_number_total 9064
_reflns_threshold_expression >2sigma(I)
_cod_data_source_file c4cc08451a2.cif
_cod_data_source_block global
_cod_database_code 7116416

loop_
_symmetry_equiv_pos_as_xyz
'x, y, z'
'-x, -y, -z'

loop_
_atom_site_label
_atom_site_type_symbol
_atom_site_fract_x
_atom_site_fract_y
_atom_site_fract_z
_atom_site_U_iso_or_equiv
_atom_site_adp_type
_atom_site_occupancy
_atom_site_symmetry_multiplicity
_atom_site_calc_flag
_atom_site_refinement_flags
S1 S 2.18424(17) 0.16109(16) 0.59406(10) 0.0452(5) Uani 1 1 d .
S2 S 1.34002(18) 0.75552(17) 0.53330(10) 0.0465(5) Uani 1 1 d .
S3 S 1.81493(18) 0.50732(17) 0.35192(10) 0.0468(5) Uani 1 1 d .
S4 S 1.90557(18) 0.23825(17) 0.90406(10) 0.0490(6) Uani 1 1 d .
C1 C 1.5283(6) 0.5613(6) 0.6125(4) 0.0418(17) Uani 1 1 d .
C2 C 2.0879(7) 0.1976(6) 0.6742(3) 0.0409(17) Uani 1 1 d .
C3 C 1.6055(7) 0.4653(6) 0.6374(4) 0.0409(17) Uani 1 1 d .
C4 C 1.9668(6) 0.2632(6) 0.6846(4) 0.0408(17) Uani 1 1 d .
C5 C 1.7126(6) 0.4122(5) 0.5967(4) 0.0334(15) Uani 1 1 d .
C6 C 2.6008(7) -0.1399(6) 0.6030(4) 0.0484(19) Uani 1 1 d .
H6A H 2.6516 -0.0890 0.5689 0.058 Uiso 1 1 calc R
H6B H 2.5783 -0.1842 0.5760 0.058 Uiso 1 1 calc R
C7 C 1.9623(7) 0.2294(6) 0.8133(4) 0.0426(18) Uani 1 1 d .
C8 C 1.6148(6) 0.6546(6) 0.3788(4) 0.0406(17) Uani 1 1 d .
C9 C 1.6959(6) 0.5702(6) 0.4145(4) 0.0374(16) Uani 1 1 d .
C10 C 1.7709(7) 0.3359(6) 0.7712(4) 0.0426(18) Uani 1 1 d .
C11 C 2.1446(7) 0.1467(6) 0.7305(4) 0.0423(17) Uani 1 1 d .
C12 C 1.6737(6) 0.5404(6) 0.4897(4) 0.0380(16) Uani 1 1 d .
C13 C 1.5078(7) 0.7106(6) 0.4196(4) 0.0454(18) Uani 1 1 d .
C14 C 1.4422(7) 0.6178(7) 0.6688(4) 0.0476(19) Uani 1 1 d .
H14A H 1.3817 0.6787 0.6567 0.057 Uiso 1 1 calc R
C15 C 2.0378(7) 0.1546(6) 0.9265(4) 0.0454(18) Uani 1 1 d .
C16 C 1.4109(6) 0.7963(6) 0.3948(4) 0.0435(18) Uani 1 1 d .
H16A H 1.4143 0.8273 0.3465 0.052 Uiso 1 1 calc R
C17 C 2.7822(7) -0.3015(6) 0.6204(4) 0.0489(19) Uani 1 1 d .
H17A H 2.8383 -0.2568 0.5851 0.059 Uiso 1 1 calc R
H17B H 2.7563 -0.3460 0.5951 0.059 Uiso 1 1 calc R
C18 C 1.5610(6) 0.5942(6) 0.5329(4) 0.0415(17) Uani 1 1 d .
C19 C 1.5374(7) 0.4900(6) 0.7633(4) 0.0440(18) Uani 1 1 d .
C20 C 1.1829(7) 0.9585(6) 0.3700(4) 0.0482(19) Uani 1 1 d .
H20A H 1.2477 1.0000 0.3432 0.058 Uiso 1 1 calc R
H20B H 1.1896 0.8961 0.3459 0.058 Uiso 1 1 calc R
C21 C 2.4861(7) -0.0687(6) 0.6437(4) 0.0469(18) Uani 1 1 d .
H21A H 2.4364 -0.1204 0.6779 0.056 Uiso 1 1 calc R
H21B H 2.5096 -0.0255 0.6709 0.056 Uiso 1 1 calc R
C22 C 2.2599(7) 0.0791(6) 0.7083(4) 0.0448(18) Uani 1 1 d .
H22A H 2.3081 0.0396 0.7399 0.054 Uiso 1 1 calc R
C23 C 2.2940(7) 0.0768(6) 0.6378(4) 0.0418(17) Uani 1 1 d .
C24 C 2.4101(6) 0.0137(6) 0.5960(4) 0.0438(18) Uani 1 1 d .
H24A H 2.4576 0.0690 0.5639 0.053 Uiso 1 1 calc R
H24B H 2.3906 -0.0285 0.5665 0.053 Uiso 1 1 calc R
C25 C 1.8972(7) 0.2743(6) 0.7576(4) 0.0416(17) Uani 1 1 d .
C27 C 1.8268(7) 0.5686(7) 0.2053(4) 0.0498(19) Uani 1 1 d .
H27A H 1.8520 0.4866 0.2066 0.060 Uiso 1 1 calc R
H27B H 1.8998 0.6009 0.1911 0.060 Uiso 1 1 calc R
C29 C 1.7168(6) 0.3548(6) 0.7153(4) 0.0396(17) Uani 1 1 d .
C30 C 1.7590(7) 0.5887(6) 0.2792(4) 0.0448(18) Uani 1 1 d .
C31 C 1.7850(7) 0.3467(6) 0.6428(4) 0.0427(18) Uani 1 1 d .
C32 C 2.6736(7) -0.2220(6) 0.6556(4) 0.0472(18) Uani 1 1 d .
H32A H 2.7006 -0.1765 0.6797 0.057 Uiso 1 1 calc R
H32B H 2.6197 -0.2674 0.6921 0.057 Uiso 1 1 calc R
C33 C 2.1192(7) 0.1240(7) 0.8669(4) 0.050(2) Uani 1 1 d .
H33A H 2.1959 0.0797 0.8681 0.061 Uiso 1 1 calc R
C34 C 1.3147(7) 0.8266(6) 0.4496(4) 0.0436(18) Uani 1 1 d .
C35 C 2.1898(7) 0.0412(7) 1.0867(4) 0.054(2) Uani 1 1 d .
H35A H 2.1279 0.0008 1.1198 0.065 Uiso 1 1 calc R
H35B H 2.1788 0.1145 1.1007 0.065 Uiso 1 1 calc R
C36 C 2.0787(7) 0.1648(6) 0.8010(4) 0.0475(19) Uani 1 1 d .
C37 C 1.7608(6) 0.4543(6) 0.5251(4) 0.0420(17) Uani 1 1 d .
C38 C 1.6082(6) 0.4293(6) 0.7108(4) 0.0421(17) Uani 1 1 d .
C39 C 1.4813(6) 0.6796(6) 0.4957(4) 0.0429(17) Uani 1 1 d .
C40 C 1.4477(7) 0.5832(7) 0.7403(4) 0.0479(19) Uani 1 1 d .
H40A H 1.3908 0.6222 0.7746 0.057 Uiso 1 1 calc R
C41 C 1.6538(7) 0.6626(6) 0.3015(4) 0.0435(18) Uani 1 1 d .
H41A H 1.6110 0.7135 0.2700 0.052 Uiso 1 1 calc R
C42 C 1.9095(6) 0.3121(6) 0.6235(4) 0.0405(17) Uani 1 1 d .
C43 C 1.8299(8) 0.5856(7) 0.0747(4) 0.062(2) Uani 1 1 d .
H43A H 1.9055 0.6138 0.0610 0.074 Uiso 1 1 calc R
H43B H 1.8505 0.5026 0.0814 0.074 Uiso 1 1 calc R
C44 C 1.7546(7) 0.6198(7) 0.1475(4) 0.054(2) Uani 1 1 d .
H44A H 1.7354 0.7027 0.1422 0.065 Uiso 1 1 calc R
H44B H 1.6787 0.5920 0.1622 0.065 Uiso 1 1 calc R
C45 C 1.9589(7) 0.3481(6) 0.5477(4) 0.0446(18) Uani 1 1 d .
H45A H 2.0422 0.3263 0.5291 0.054 Uiso 1 1 calc R
C46 C 1.8890(6) 0.4139(6) 0.5009(4) 0.0438(18) Uani 1 1 d .
H46A H 1.9266 0.4324 0.4522 0.053 Uiso 1 1 calc R
C47 C 1.0597(7) 1.0393(7) 0.3701(4) 0.054(2) Uani 1 1 d .
H47A H 0.9955 0.9985 0.3994 0.065 Uiso 1 1 calc R
H47B H 1.0552 1.1033 0.3922 0.065 Uiso 1 1 calc R
C48 C 1.6925(7) 0.3880(6) 0.8304(4) 0.0477(19) Uani 1 1 d .
H48A H 1.7174 0.3729 0.8730 0.057 Uiso 1 1 calc R
C49 C 2.1738(7) 0.0616(7) 1.0098(4) 0.0485(19) Uani 1 1 d .
H49A H 2.2363 0.1015 0.9769 0.058 Uiso 1 1 calc R
H49B H 2.1851 -0.0119 0.9960 0.058 Uiso 1 1 calc R
C50 C 1.5828(7) 0.4590(7) 0.8272(4) 0.0502(19) Uani 1 1 d .
H50A H 1.5355 0.4885 0.8680 0.060 Uiso 1 1 calc R
C51 C 1.0379(7) 1.0852(7) 0.2960(4) 0.054(2) Uani 1 1 d .
H51A H 1.0441 1.0211 0.2735 0.065 Uiso 1 1 calc R
H51B H 1.1012 1.1272 0.2670 0.065 Uiso 1 1 calc R
C52 C 2.0496(7) 0.1313(7) 1.0023(4) 0.051(2) Uani 1 1 d .
H52A H 1.9871 0.0899 1.0335 0.062 Uiso 1 1 calc R
H52B H 2.0366 0.2036 1.0179 0.062 Uiso 1 1 calc R
C53 C 1.1983(7) 0.9090(7) 0.4467(4) 0.0497(19) Uani 1 1 d .
H53A H 1.1938 0.9717 0.4700 0.060 Uiso 1 1 calc R
H53B H 1.1312 0.8704 0.4738 0.060 Uiso 1 1 calc R
C54 C 2.8483(7) -0.3834(7) 0.6753(4) 0.060(2) Uani 1 1 d .
H54A H 2.9181 -0.4317 0.6506 0.090 Uiso 1 1 calc R
H54B H 2.7941 -0.4301 0.7091 0.090 Uiso 1 1 calc R
H54C H 2.8739 -0.3397 0.7005 0.090 Uiso 1 1 calc R
C56 C 0.9150(8) 1.1633(8) 0.2963(5) 0.066(2) Uani 1 1 d .
H56A H 0.9110 1.2301 0.3157 0.080 Uiso 1 1 calc R
H56B H 0.8519 1.1230 0.3280 0.080 Uiso 1 1 calc R
C57 C 0.8896(9) 1.2029(9) 0.2218(5) 0.089(3) Uani 1 1 d .
H57A H 0.8106 1.2513 0.2255 0.134 Uiso 1 1 calc R
H57B H 0.8921 1.1373 0.2025 0.134 Uiso 1 1 calc R
H57C H 0.9502 1.2450 0.1905 0.134 Uiso 1 1 calc R
C58 C 2.3164(8) -0.0292(8) 1.0922(4) 0.065(2) Uani 1 1 d .
H58A H 2.3245 -0.1042 1.0812 0.078 Uiso 1 1 calc R
H58B H 2.3777 0.0085 1.0562 0.078 Uiso 1 1 calc R
C59 C 1.7915(11) 0.6320(10) -0.1201(5) 0.099(4) Uani 1 1 d .
H59A H 1.8493 0.6056 -0.1614 0.148 Uiso 1 1 calc R
H59B H 1.7700 0.7142 -0.1302 0.148 Uiso 1 1 calc R
H59C H 1.7199 0.5999 -0.1095 0.148 Uiso 1 1 calc R
C60 C 2.3409(9) -0.0447(8) 1.1647(5) 0.076(3) Uani 1 1 d .
H60A H 2.2817 -0.0846 1.2010 0.092 Uiso 1 1 calc R
H60B H 2.3321 0.0299 1.1765 0.092 Uiso 1 1 calc R
C61 C 2.4724(9) -0.1147(9) 1.1656(5) 0.084(3) Uani 1 1 d .
H61A H 2.4860 -0.1231 1.2124 0.126 Uiso 1 1 calc R
H61B H 2.5311 -0.0748 1.1301 0.126 Uiso 1 1 calc R
H61C H 2.4806 -0.1892 1.1550 0.126 Uiso 1 1 calc R
C63 C 1.7679(8) 0.6296(8) 0.0135(4) 0.061(2) Uani 1 1 d .
H63A H 1.6932 0.6004 0.0263 0.073 Uiso 1 1 calc R
H63B H 1.7466 0.7126 0.0066 0.073 Uiso 1 1 calc R
C64 C 1.8466(9) 0.5949(9) -0.0566(5) 0.077(3) Uani 1 1 d .
H64A H 1.8701 0.5120 -0.0484 0.093 Uiso 1 1 calc R
H64B H 1.9204 0.6257 -0.0691 0.093 Uiso 1 1 calc R
Cl1C Cl 1.2806(5) 0.6752(7) -0.0717(3) 0.117(3) Uani 0.50 1 d P
Cl1B Cl 1.4660(5) 0.7084(11) -0.0215(3) 0.130(6) Uani 0.430(8) 1 d P
Cl1D Cl 1.412(4) 0.6226(15) -0.0250(11) 0.077(18) Uani 0.070(8) 1 d P
Cl1A Cl 1.4210(7) 0.8312(5) -0.1542(3) 0.114(2) Uani 0.50 1 d P
C1S C 1.3634(14) 0.7657(12) -0.0666(8) 0.052(4) Uani 0.50 1 d P
H1SA H 1.3075 0.8254 -0.0413 0.063 Uiso 0.50 1 d PR

loop_
_atom_site_aniso_label
_atom_site_aniso_U_11
_atom_site_aniso_U_22
_atom_site_aniso_U_33
_atom_site_aniso_U_23
_atom_site_aniso_U_13
_atom_site_aniso_U_12
S1 0.0387(11) 0.0501(12) 0.0412(11) -0.0084(9) -0.0130(9) 0.0053(9)
S2 0.0397(11) 0.0489(12) 0.0460(11) -0.0084(9) -0.0150(9) 0.0053(9)
S3 0.0413(12) 0.0496(12) 0.0435(11) -0.0064(9) -0.0143(9) 0.0047(9)
S4 0.0423(12) 0.0582(13) 0.0392(11) -0.0077(9) -0.0135(9) 0.0063(10)
C1 0.033(4) 0.048(4) 0.042(4) -0.006(3) -0.015(3) -0.001(3)
C2 0.042(4) 0.047(4) 0.029(4) -0.007(3) -0.003(3) -0.008(4)
C3 0.039(4) 0.042(4) 0.043(4) -0.007(3) -0.016(4) -0.003(3)
C4 0.040(4) 0.039(4) 0.044(4) -0.010(3) -0.019(4) 0.004(3)
C5 0.030(4) 0.032(4) 0.040(4) -0.005(3) -0.013(3) -0.005(3)
C6 0.034(4) 0.049(5) 0.054(5) -0.003(4) -0.005(4) -0.004(4)
C7 0.043(5) 0.040(4) 0.037(4) -0.005(3) -0.010(3) 0.005(4)
C8 0.036(4) 0.044(4) 0.040(4) -0.003(3) -0.010(3) -0.009(3)
C9 0.030(4) 0.041(4) 0.040(4) -0.012(3) -0.011(3) 0.001(3)
C10 0.041(4) 0.042(4) 0.037(4) -0.002(3) -0.007(3) -0.002(4)
C11 0.045(5) 0.043(4) 0.036(4) -0.007(3) -0.011(4) -0.002(4)
C12 0.035(4) 0.033(4) 0.041(4) -0.002(3) -0.015(3) 0.004(3)
C13 0.045(5) 0.044(4) 0.046(4) -0.009(4) -0.015(4) -0.003(4)
C14 0.038(4) 0.050(5) 0.049(5) -0.008(4) -0.011(4) 0.002(4)
C15 0.045(5) 0.047(4) 0.040(4) -0.008(3) -0.012(4) 0.001(4)
C16 0.039(4) 0.039(4) 0.051(4) -0.006(4) -0.021(4) 0.004(3)
C17 0.039(5) 0.050(5) 0.054(5) -0.017(4) -0.010(4) 0.004(4)
C18 0.036(4) 0.049(4) 0.042(4) -0.005(3) -0.019(4) -0.004(3)
C19 0.036(4) 0.048(4) 0.042(4) -0.003(4) -0.009(4) -0.003(4)
C20 0.044(5) 0.038(4) 0.057(5) 0.001(4) -0.019(4) 0.001(4)
C21 0.040(5) 0.045(4) 0.049(4) -0.007(4) -0.010(4) 0.001(4)
C22 0.039(4) 0.041(4) 0.046(4) -0.008(3) -0.012(4) 0.008(3)
C23 0.044(5) 0.037(4) 0.042(4) -0.002(3) -0.015(4) -0.002(3)
C24 0.029(4) 0.047(4) 0.051(4) -0.008(4) -0.011(4) 0.002(3)
C25 0.041(4) 0.040(4) 0.038(4) -0.003(3) -0.011(3) -0.001(3)
C27 0.048(5) 0.062(5) 0.036(4) -0.009(4) -0.012(4) -0.002(4)
C29 0.035(4) 0.041(4) 0.040(4) -0.001(3) -0.008(3) -0.010(3)
C30 0.036(4) 0.052(5) 0.045(4) -0.004(4) -0.014(4) -0.005(4)
C31 0.043(5) 0.039(4) 0.042(4) -0.011(3) -0.013(4) 0.006(3)
C32 0.037(4) 0.049(5) 0.051(5) -0.005(4) -0.013(4) 0.000(4)
C33 0.048(5) 0.053(5) 0.048(5) -0.007(4) -0.021(4) 0.002(4)
C34 0.047(5) 0.035(4) 0.049(4) -0.013(3) -0.019(4) 0.008(3)
C35 0.051(5) 0.066(5) 0.043(4) -0.009(4) -0.022(4) 0.004(4)
C36 0.046(5) 0.045(4) 0.048(5) -0.004(4) -0.017(4) 0.000(4)
C37 0.034(4) 0.043(4) 0.046(4) -0.007(4) -0.012(3) -0.001(3)
C38 0.033(4) 0.044(4) 0.049(4) -0.010(4) -0.012(4) -0.002(3)
C39 0.034(4) 0.045(4) 0.045(4) -0.009(4) -0.013(4) 0.004(3)
C40 0.037(4) 0.058(5) 0.043(4) -0.012(4) -0.011(4) 0.004(4)
C41 0.041(5) 0.045(4) 0.042(4) 0.002(3) -0.016(4) -0.006(4)
C42 0.040(4) 0.035(4) 0.045(4) -0.010(3) -0.013(4) 0.002(3)
C43 0.069(6) 0.067(6) 0.043(5) -0.004(4) -0.015(4) -0.008(5)
C44 0.045(5) 0.066(5) 0.048(5) -0.011(4) -0.011(4) -0.004(4)
C45 0.037(4) 0.054(5) 0.036(4) -0.006(4) -0.006(3) -0.004(4)
C46 0.039(5) 0.049(4) 0.037(4) -0.003(3) -0.011(3) 0.002(4)
C47 0.034(4) 0.053(5) 0.067(5) -0.002(4) -0.016(4) 0.003(4)
C48 0.042(5) 0.051(5) 0.044(4) -0.012(4) -0.014(4) 0.009(4)
C49 0.043(5) 0.056(5) 0.041(4) -0.006(4) -0.011(4) -0.002(4)
C50 0.039(5) 0.056(5) 0.047(5) -0.002(4) -0.008(4) -0.003(4)
C51 0.043(5) 0.057(5) 0.059(5) -0.009(4) -0.021(4) 0.005(4)
C52 0.042(5) 0.059(5) 0.047(5) -0.004(4) -0.014(4) -0.002(4)
C53 0.038(5) 0.052(5) 0.055(5) -0.011(4) -0.016(4) 0.005(4)
C54 0.046(5) 0.060(5) 0.059(5) -0.009(4) -0.008(4) 0.012(4)
C56 0.049(5) 0.070(6) 0.074(6) -0.012(5) -0.025(5) 0.012(4)
C57 0.080(8) 0.087(7) 0.085(7) -0.004(6) -0.041(6) 0.025(6)
C58 0.057(6) 0.080(6) 0.054(5) -0.010(5) -0.030(5) 0.010(5)
C59 0.122(10) 0.111(9) 0.064(7) -0.013(6) -0.018(7) -0.033(8)
C60 0.071(7) 0.084(7) 0.072(6) -0.002(5) -0.041(6) 0.004(5)
C61 0.069(7) 0.094(8) 0.088(7) -0.002(6) -0.047(6) 0.006(6)
C63 0.063(6) 0.070(6) 0.047(5) -0.011(4) -0.014(4) -0.007(5)
C64 0.081(7) 0.094(7) 0.056(6) -0.018(5) -0.016(5) -0.013(6)
Cl1C 0.095(4) 0.194(7) 0.082(4) -0.095(4) 0.050(3) -0.083(5)
Cl1B 0.052(4) 0.275(15) 0.032(3) -0.032(5) -0.029(3) 0.051(5)
Cl1D 0.16(3) 0.000(11) 0.003(11) -0.007(8) 0.086(15) -0.006(13)
Cl1A 0.205(7) 0.078(4) 0.063(3) 0.032(3) -0.040(4) -0.071(4)
C1S 0.047(10) 0.036(8) 0.064(10) -0.011(8) -0.020(8) 0.018(7)

loop_
_atom_type_symbol
_atom_type_description
_atom_type_scat_dispersion_real
_atom_type_scat_dispersion_imag
_atom_type_scat_source
C C 0.0033 0.0016 'International Tables Vol C Tables 4.2.6.8 and 6.1.1.4'
H H 0.0000 0.0000 'International Tables Vol C Tables 4.2.6.8 and 6.1.1.4'
S S 0.1246 0.1234 'International Tables Vol C Tables 4.2.6.8 and 6.1.1.4'
Cl Cl 0.1484 0.1585 'International Tables Vol C Tables 4.2.6.8 and 6.1.1.4'

loop_
_geom_angle_atom_site_label_1
_geom_angle_atom_site_label_2
_geom_angle_atom_site_label_3
_geom_angle
C2 S1 C23 92.0(3)
C39 S2 C34 93.1(4)
C9 S3 C30 93.6(3)
C7 S4 C15 93.0(3)
C3 C1 C14 114.0(6)
C3 C1 C18 112.7(7)
C14 C1 C18 132.8(7)
C11 C2 C4 123.4(6)
C11 C2 S1 109.2(5)
C4 C2 S1 127.3(5)
C1 C3 C5 125.8(7)
C1 C3 C38 123.4(7)
C5 C3 C38 107.9(6)
C2 C4 C25 118.5(6)
C2 C4 C42 121.2(6)
C25 C4 C42 120.1(6)
C3 C5 C37 123.4(6)
C3 C5 C31 108.6(6)
C37 C5 C31 122.6(6)
C21 C6 C32 111.0(6)
C36 C7 C25 122.7(6)
C36 C7 S4 110.7(5)
C25 C7 S4 126.4(6)
C13 C8 C9 119.2(6)
C13 C8 C41 128.5(7)
C9 C8 C41 112.0(6)
C12 C9 C8 123.0(6)
C12 C9 S3 127.1(5)
C8 C9 S3 109.7(5)
C29 C10 C48 112.0(6)
C29 C10 C25 115.1(6)
C48 C10 C25 132.7(6)
C2 C11 C22 113.4(6)
C2 C11 C36 117.6(7)
C22 C11 C36 128.9(6)
C9 C12 C18 118.7(6)
C9 C12 C37 121.6(6)
C18 C12 C37 119.7(6)
C8 C13 C39 119.0(7)
C8 C13 C16 128.6(7)
C39 C13 C16 112.3(7)
C40 C14 C1 121.7(7)
C33 C15 C52 129.8(7)
C33 C15 S4 109.8(5)
C52 C15 S4 120.4(6)
C34 C16 C13 113.0(7)
C32 C17 C54 112.0(6)
C39 C18 C12 117.2(6)
C39 C18 C1 121.3(7)
C12 C18 C1 121.5(6)
C38 C19 C40 114.6(7)
C38 C19 C50 112.3(7)
C40 C19 C50 132.1(7)
C47 C20 C53 111.8(6)
C24 C21 C6 114.2(6)
C23 C22 C11 113.9(6)
C22 C23 C24 128.3(6)
C22 C23 S1 111.5(6)
C24 C23 S1 120.2(5)
C23 C24 C21 112.9(6)
C7 C25 C4 116.2(6)
C7 C25 C10 123.1(6)
C4 C25 C10 120.5(6)
C30 C27 C44 114.7(6)
C10 C29 C38 124.6(7)
C10 C29 C31 122.8(7)
C38 C29 C31 106.6(6)
C41 C30 C27 130.1(7)
C41 C30 S3 111.1(6)
C27 C30 S3 118.8(5)
C42 C31 C5 125.8(7)
C42 C31 C29 123.4(6)
C5 C31 C29 107.9(6)
C17 C32 C6 114.3(6)
C15 C33 C36 115.2(7)
C16 C34 C53 129.5(7)
C16 C34 S2 111.6(5)
C53 C34 S2 119.0(6)
C49 C35 C58 111.5(6)
C7 C36 C11 121.0(6)
C7 C36 C33 111.3(7)
C11 C36 C33 127.7(7)
C5 C37 C46 113.8(6)
C5 C37 C12 114.2(6)
C46 C37 C12 131.7(7)
C19 C38 C29 124.2(7)
C19 C38 C3 122.9(7)
C29 C38 C3 109.0(6)
C13 C39 C18 122.8(7)
C13 C39 S2 110.0(5)
C18 C39 S2 127.2(6)
C14 C40 C19 122.6(7)
C30 C41 C8 113.6(6)
C31 C42 C45 111.8(6)
C31 C42 C4 114.9(6)
C45 C42 C4 132.4(7)
C63 C43 C44 115.2(7)
C27 C44 C43 110.1(6)
C46 C45 C42 123.4(7)
C45 C46 C37 122.2(7)
C51 C47 C20 113.6(7)
C50 C48 C10 123.0(7)
C52 C49 C35 113.0(6)
C48 C50 C19 122.8(7)
C47 C51 C56 113.5(7)
C15 C52 C49 112.1(6)
C34 C53 C20 113.8(6)
C51 C56 C57 113.4(8)
C60 C58 C35 114.0(7)
C58 C60 C61 111.1(8)
C64 C63 C43 112.8(8)
C63 C64 C59 116.7(9)
C1S Cl1C Cl1D 58.6(9)
Cl1D Cl1B C1S 72.0(16)
Cl1B Cl1D C1S 60.4(9)
Cl1B Cl1D Cl1C 114.2(15)
C1S Cl1D Cl1C 53.9(12)
Cl1A C1S Cl1B 113.8(10)
Cl1A C1S Cl1D 127.1(10)
Cl1B C1S Cl1D 47.6(14)
Cl1A C1S Cl1C 106.6(9)
Cl1B C1S Cl1C 114.9(10)
Cl1D C1S Cl1C 67.4(16)

loop_
_geom_bond_atom_site_label_1
_geom_bond_atom_site_label_2
_geom_bond_distance
S1 C2 1.739(7)
S1 C23 1.738(7)
S2 C39 1.733(7)
S2 C34 1.743(7)
S3 C9 1.727(7)
S3 C30 1.736(7)
S4 C7 1.739(7)
S4 C15 1.742(7)
C1 C3 1.376(9)
C1 C14 1.449(10)
C1 C18 1.480(10)
C2 C11 1.397(9)
C2 C4 1.429(10)
C3 C5 1.379(10)
C3 C38 1.416(9)
C4 C25 1.453(10)
C4 C42 1.480(9)
C5 C37 1.381(9)
C5 C31 1.396(9)
C6 C21 1.529(10)
C6 C32 1.550(10)
C7 C36 1.381(10)
C7 C25 1.442(9)
C8 C13 1.392(10)
C8 C9 1.421(9)
C8 C41 1.445(10)
C9 C12 1.400(9)
C10 C29 1.373(9)
C10 C48 1.435(10)
C10 C25 1.462(10)
C11 C22 1.404(10)
C11 C36 1.420(10)
C12 C18 1.444(10)
C12 C37 1.471(9)
C13 C39 1.416(10)
C13 C16 1.454(9)
C14 C40 1.387(10)
C15 C33 1.345(10)
C15 C52 1.495(10)
C16 C34 1.360(10)
C17 C32 1.498(10)
C17 C54 1.535(10)
C18 C39 1.432(9)
C19 C38 1.371(10)
C19 C40 1.430(10)
C19 C50 1.441(10)
C20 C47 1.533(10)
C20 C53 1.534(10)
C21 C24 1.510(9)
C22 C23 1.337(9)
C23 C24 1.502(10)
C27 C30 1.490(10)
C27 C44 1.538(9)
C29 C38 1.381(9)
C29 C31 1.435(10)
C30 C41 1.362(10)
C31 C42 1.377(10)
C33 C36 1.448(9)
C34 C53 1.488(10)
C35 C49 1.537(9)
C35 C58 1.538(10)
C37 C46 1.432(10)
C42 C45 1.438(9)
C43 C63 1.511(10)
C43 C44 1.543(10)
C45 C46 1.389(9)
C47 C51 1.506(10)
C48 C50 1.371(10)
C49 C52 1.521(10)
C51 C56 1.517(10)
C56 C57 1.525(11)
C58 C60 1.499(11)
C59 C64 1.499(12)
C60 C61 1.569(12)
C63 C64 1.512(11)
Cl1C C1S 1.679(16)
Cl1C Cl1D 1.92(5)
Cl1B Cl1D 1.38(3)
Cl1B C1S 1.622(14)
Cl1D C1S 1.77(3)
Cl1A C1S 1.732(16)
